data_4023060
loop_
_publ_author_name
'Paul R. Blakemore'
'Selena D. Milicevic'
'Lev N. Zakharov'

_publ_section_title
;
 Enzymatic Resolution of 7,7'-Dihydroxy-8,8'-biquinolyl
 Dipentanoate and Its Conversion to
 2,2'-Di-tert-butyl-7,7'-dihydroxy-8,8'-biquinolyl
;
_journal_name_full 'Journal of Organic Chemistry'
_journal_page_first 9368
_journal_page_last 9371
_journal_paper_doi 10.1021/jo701611u
_journal_volume 72
_journal_year 2007
_chemical_formula_sum 'C26 H28 N2 O2'
_chemical_formula_weight 400.50
_chemical_name_systematic
; 
 ? 
;
_space_group_IT_number 15
_symmetry_cell_setting monoclinic
_symmetry_space_group_name_Hall '-C 2yc'
_symmetry_space_group_name_H-M 'C 1 2/c 1'
_atom_sites_solution_hydrogens geom
_atom_sites_solution_primary direct
_atom_sites_solution_secondary difmap
_audit_creation_method SHELXL-97
_cell_angle_alpha 90.00
_cell_angle_beta 116.7910(10)
_cell_angle_gamma 90.00
_cell_formula_units_Z 16
_cell_length_a 25.843(2)
_cell_length_b 13.9239(11)
_cell_length_c 28.316(2)
_cell_measurement_reflns_used 7989
_cell_measurement_temperature 153(2)
_cell_measurement_theta_max 26.93
_cell_measurement_theta_min 2.61
_cell_volume 9095.4(12)
_computing_cell_refinement 'Bruker SMART'
_computing_data_collection 'Bruker SMART'
_computing_data_reduction 'Bruker SAINT'
_computing_molecular_graphics 'Bruker SHELXTL'
_computing_publication_material 'Bruker SHELXTL'
_computing_structure_refinement 'SHELXL-97 (Sheldrick, 1997)'
_computing_structure_solution 'SHELXS-97 (Sheldrick, 1990)'
_diffrn_ambient_temperature 153(2)
_diffrn_measured_fraction_theta_full 1.000
_diffrn_measured_fraction_theta_max 1.000
_diffrn_measurement_device_type 'CCD area detector'
_diffrn_measurement_method 'phi and omega scans'
_diffrn_radiation_monochromator graphite
_diffrn_radiation_source 'fine-focus sealed tube'
_diffrn_radiation_type MoK\a
_diffrn_radiation_wavelength 0.71073
_diffrn_reflns_av_R_equivalents 0.0277
_diffrn_reflns_av_sigmaI/netI 0.0247
_diffrn_reflns_limit_h_max 30
_diffrn_reflns_limit_h_min -30
_diffrn_reflns_limit_k_max 16
_diffrn_reflns_limit_k_min -16
_diffrn_reflns_limit_l_max 33
_diffrn_reflns_limit_l_min -33
_diffrn_reflns_number 33208
_diffrn_reflns_theta_full 25.00
_diffrn_reflns_theta_max 25.00
_diffrn_reflns_theta_min 1.61
_exptl_absorpt_coefficient_mu 0.074
_exptl_absorpt_correction_T_max 1.000
_exptl_absorpt_correction_T_min 0.851
_exptl_absorpt_correction_type multi-scan
_exptl_absorpt_process_details SADABS
_exptl_crystal_colour Colorless
_exptl_crystal_density_diffrn 1.170
_exptl_crystal_density_meas 0
_exptl_crystal_density_method 'not measured'
_exptl_crystal_description Block
_exptl_crystal_F_000 3424
_exptl_crystal_size_max 0.28
_exptl_crystal_size_mid 0.26
_exptl_crystal_size_min 0.19
_refine_diff_density_max 0.615
_refine_diff_density_min -0.351
_refine_diff_density_rms 0.041
_refine_ls_extinction_method none
_refine_ls_goodness_of_fit_ref 1.026
_refine_ls_hydrogen_treatment mixed
_refine_ls_matrix_type full
_refine_ls_number_parameters 567
_refine_ls_number_reflns 8015
_refine_ls_number_restraints 0
_refine_ls_restrained_S_all 1.026
_refine_ls_R_factor_all 0.0621
_refine_ls_R_factor_gt 0.0488
_refine_ls_shift/su_max 0.002
_refine_ls_shift/su_mean 0.000
_refine_ls_structure_factor_coef Fsqd
_refine_ls_weighting_details 'calc w=1/[\s^2^(Fo^2^)+(0.0652P)^2^+9.9314P] where P=(Fo^2^+2Fc^2^)/3'
_refine_ls_weighting_scheme calc
_refine_ls_wR_factor_gt 0.1259
_refine_ls_wR_factor_ref 0.1376
_reflns_number_gt 6456
_reflns_number_total 8015
_reflns_threshold_expression >2sigma(I)
_cod_data_source_file jo701611u-File004.cif
_cod_data_source_block rac2
_cod_depositor_comments
;
The following automatic conversions were performed:
'_symmetry_cell_setting' value 'Monoclinic' changed to 'monoclinic'
according to '/home/saulius/struct/CIF-dictionaries/cif_core.dic'
dictionary named 'cif_core.dic' version 2.4.1 from 2010-06-29.

Automatic conversion script
Id: cif_fix_enum 1527 2010-12-29 10:47:43Z saulius 
;
_cod_original_sg_symbol_H-M 'C 2/c'
_cod_database_code 4023060

loop_
_symmetry_equiv_pos_as_xyz
'x, y, z'
'-x, y, -z+1/2'
'x+1/2, y+1/2, z'
'-x+1/2, y+1/2, -z+1/2'
'-x, -y, -z'
'x, -y, z-1/2'
'-x+1/2, -y+1/2, -z'
'x+1/2, -y+1/2, z-1/2'

loop_
_atom_site_label
_atom_site_type_symbol
_atom_site_fract_x
_atom_site_fract_y
_atom_site_fract_z
_atom_site_U_iso_or_equiv
_atom_site_adp_type
_atom_site_occupancy
_atom_site_symmetry_multiplicity
_atom_site_calc_flag
_atom_site_refinement_flags
_atom_site_disorder_assembly
_atom_site_disorder_group
O1A O 0.50082(5) 0.72411(11) 0.07833(5) 0.0341(3) Uani 1 1 d . . .
O2A O 0.62674(6) 0.73299(10) -0.00179(5) 0.0342(3) Uani 1 1 d . . .
N1A N 0.69403(6) 0.77633(11) 0.09841(6) 0.0264(3) Uani 1 1 d . . .
N2A N 0.56488(6) 0.56448(11) 0.11191(6) 0.0272(3) Uani 1 1 d . . .
C1A C 0.64984(8) 0.79902(13) 0.11049(7) 0.0251(4) Uani 1 1 d . . .
C2A C 0.59767(8) 0.74349(13) 0.08694(7) 0.0259(4) Uani 1 1 d . . .
C3A C 0.55254(8) 0.77260(13) 0.09753(7) 0.0281(4) Uani 1 1 d . . .
C4A C 0.55706(9) 0.85316(14) 0.12922(8) 0.0330(4) Uani 1 1 d . . .
H4AA H 0.5243 0.8733 0.1335 0.040 Uiso 1 1 calc R . .
C5A C 0.60760(9) 0.90230(14) 0.15370(8) 0.0340(4) Uani 1 1 d . . .
H5AA H 0.6106 0.9547 0.1763 0.041 Uiso 1 1 calc R . .
C6A C 0.65585(8) 0.87555(13) 0.14568(7) 0.0296(4) Uani 1 1 d . . .
C7A C 0.71064(9) 0.91910(14) 0.17186(8) 0.0365(5) Uani 1 1 d . . .
H7AA H 0.7166 0.9693 0.1965 0.044 Uiso 1 1 calc R . .
C8A C 0.75522(9) 0.88980(15) 0.16208(8) 0.0353(5) Uani 1 1 d . . .
H8AA H 0.7928 0.9166 0.1814 0.042 Uiso 1 1 calc R . .
C9A C 0.74515(8) 0.81965(13) 0.12315(7) 0.0291(4) Uani 1 1 d . . .
C10A C 0.79000(8) 0.79356(14) 0.10399(7) 0.0310(4) Uani 1 1 d . . .
C11A C 0.85121(9) 0.82511(18) 0.14288(9) 0.0457(5) Uani 1 1 d . . .
H11A H 0.8629 0.7924 0.1768 0.068 Uiso 1 1 calc R . .
H11B H 0.8518 0.8947 0.1482 0.068 Uiso 1 1 calc R . .
H11C H 0.8782 0.8084 0.1286 0.068 Uiso 1 1 calc R . .
C12A C 0.77285(9) 0.84584(16) 0.05127(8) 0.0389(5) Uani 1 1 d . . .
H12A H 0.7337 0.8263 0.0258 0.058 Uiso 1 1 calc R . .
H12B H 0.8002 0.8292 0.0374 0.058 Uiso 1 1 calc R . .
H12C H 0.7737 0.9154 0.0569 0.058 Uiso 1 1 calc R . .
C13A C 0.79047(9) 0.68460(15) 0.09589(8) 0.0365(5) Uani 1 1 d . . .
H13A H 0.8014 0.6518 0.1297 0.055 Uiso 1 1 calc R . .
H13B H 0.8185 0.6690 0.0826 0.055 Uiso 1 1 calc R . .
H13C H 0.7518 0.6635 0.0702 0.055 Uiso 1 1 calc R . .
C14A C 0.57660(7) 0.56520(13) 0.06926(7) 0.0265(4) Uani 1 1 d . . .
C15A C 0.59343(7) 0.65462(13) 0.05537(7) 0.0259(4) Uani 1 1 d . . .
C16A C 0.60671(8) 0.65339(14) 0.01299(7) 0.0289(4) Uani 1 1 d . . .
C17A C 0.60106(8) 0.56918(15) -0.01671(7) 0.0348(5) Uani 1 1 d . . .
H17A H 0.6088 0.5716 -0.0464 0.042 Uiso 1 1 calc R . .
C18A C 0.58465(8) 0.48462(15) -0.00349(8) 0.0357(5) Uani 1 1 d . . .
H18A H 0.5810 0.4287 -0.0240 0.043 Uiso 1 1 calc R . .
C19A C 0.57299(8) 0.47976(14) 0.04060(7) 0.0308(4) Uani 1 1 d . . .
C20A C 0.55814(8) 0.39437(14) 0.05843(8) 0.0364(5) Uani 1 1 d . . .
H20A H 0.5545 0.3360 0.0398 0.044 Uiso 1 1 calc R . .
C21A C 0.54908(9) 0.39522(14) 0.10209(8) 0.0376(5) Uani 1 1 d . . .
H21A H 0.5406 0.3372 0.1148 0.045 Uiso 1 1 calc R . .
C22A C 0.55237(8) 0.48290(14) 0.12842(7) 0.0307(4) Uani 1 1 d . . .
C23A C 0.54290(9) 0.48709(15) 0.17793(8) 0.0369(5) Uani 1 1 d . . .
C24A C 0.59263(14) 0.4308(3) 0.22102(11) 0.0787(9) Uani 1 1 d . . .
H24A H 0.6296 0.4613 0.2282 0.118 Uiso 1 1 calc R . .
H24B H 0.5924 0.3647 0.2091 0.118 Uiso 1 1 calc R . .
H24C H 0.5878 0.4304 0.2534 0.118 Uiso 1 1 calc R . .
C25A C 0.48562(13) 0.4409(3) 0.16688(11) 0.0770(9) Uani 1 1 d . . .
H25A H 0.4539 0.4776 0.1395 0.115 Uiso 1 1 calc R . .
H25B H 0.4809 0.4403 0.1993 0.115 Uiso 1 1 calc R . .
H25C H 0.4849 0.3748 0.1546 0.115 Uiso 1 1 calc R . .
C26A C 0.54491(14) 0.5891(2) 0.19720(11) 0.0681(8) Uani 1 1 d . . .
H26A H 0.5132 0.6263 0.1702 0.102 Uiso 1 1 calc R . .
H26B H 0.5821 0.6185 0.2040 0.102 Uiso 1 1 calc R . .
H26C H 0.5407 0.5886 0.2299 0.102 Uiso 1 1 calc R . .
O1B O 0.92683(6) 0.65761(12) 0.24421(5) 0.0411(4) Uani 1 1 d . . .
O2B O 0.81449(7) 0.77783(12) 0.32184(7) 0.0515(4) Uani 1 1 d . . .
N1B N 0.87834(6) 0.63576(11) 0.38911(6) 0.0285(3) Uani 1 1 d . . .
N2B N 0.84673(7) 0.52160(12) 0.22378(6) 0.0314(4) Uani 1 1 d . . .
C1B C 0.91878(8) 0.64076(13) 0.37040(7) 0.0270(4) Uani 1 1 d . . .
C2B C 0.89883(8) 0.64764(13) 0.31437(7) 0.0279(4) Uani 1 1 d . . .
C3B C 0.94081(8) 0.65397(14) 0.29665(7) 0.0315(4) Uani 1 1 d . . .
C4B C 1.00053(8) 0.65887(14) 0.33188(8) 0.0350(5) Uani 1 1 d . . .
H4BA H 1.0278 0.6671 0.3183 0.042 Uiso 1 1 calc R . .
C5B C 1.01936(8) 0.65188(14) 0.38491(8) 0.0345(4) Uani 1 1 d . . .
H5BA H 1.0597 0.6548 0.4082 0.041 Uiso 1 1 calc R . .
C6B C 0.97914(8) 0.64029(13) 0.40552(7) 0.0299(4) Uani 1 1 d . . .
C7B C 0.99544(8) 0.62900(14) 0.45983(8) 0.0335(4) Uani 1 1 d . . .
H7BA H 1.0353 0.6278 0.4845 0.040 Uiso 1 1 calc R . .
C8B C 0.95441(9) 0.61977(14) 0.47718(8) 0.0341(4) Uani 1 1 d . . .
H8BA H 0.9655 0.6095 0.5137 0.041 Uiso 1 1 calc R . .
C9B C 0.89511(8) 0.62557(13) 0.44040(7) 0.0301(4) Uani 1 1 d . . .
C10B C 0.84842(9) 0.62201(15) 0.45950(8) 0.0359(5) Uani 1 1 d . . .
C11B C 0.85440(11) 0.52674(18) 0.48898(10) 0.0538(6) Uani 1 1 d . . .
H11D H 0.8933 0.5222 0.5186 0.081 Uiso 1 1 calc R . .
H11E H 0.8482 0.4730 0.4647 0.081 Uiso 1 1 calc R . .
H11F H 0.8255 0.5243 0.5024 0.081 Uiso 1 1 calc R . .
C12B C 0.85700(11) 0.70698(19) 0.49676(10) 0.0538(6) Uani 1 1 d . . .
H12D H 0.8530 0.7673 0.4776 0.081 Uiso 1 1 calc R . .
H12E H 0.8958 0.7036 0.5268 0.081 Uiso 1 1 calc R . .
H12F H 0.8277 0.7044 0.5098 0.081 Uiso 1 1 calc R . .
C13B C 0.78782(9) 0.62833(19) 0.41374(9) 0.0482(6) Uani 1 1 d . . .
H13D H 0.7836 0.6891 0.3949 0.072 Uiso 1 1 calc R . .
H13E H 0.7591 0.6255 0.4274 0.072 Uiso 1 1 calc R . .
H13F H 0.7817 0.5746 0.3894 0.072 Uiso 1 1 calc R . .
C14B C 0.81030(8) 0.58050(14) 0.23370(7) 0.0305(4) Uani 1 1 d . . .
C15B C 0.83506(8) 0.64692(14) 0.27693(7) 0.0302(4) Uani 1 1 d . . .
C16B C 0.79698(9) 0.70981(15) 0.28332(8) 0.0371(5) Uani 1 1 d . . .
C17B C 0.73672(9) 0.70826(17) 0.24940(9) 0.0427(5) Uani 1 1 d . . .
H17B H 0.7123 0.7544 0.2540 0.051 Uiso 1 1 calc R . .
C18B C 0.71326(9) 0.64197(17) 0.21038(8) 0.0437(5) Uani 1 1 d . . .
H18B H 0.6725 0.6402 0.1888 0.052 Uiso 1 1 calc R . .
C19B C 0.74944(8) 0.57565(16) 0.20183(8) 0.0365(5) Uani 1 1 d . . .
C20B C 0.72826(9) 0.50317(17) 0.16300(8) 0.0453(6) Uani 1 1 d . . .
H20B H 0.6877 0.4966 0.1417 0.054 Uiso 1 1 calc R . .
C21B C 0.76512(10) 0.44281(17) 0.15571(8) 0.0459(5) Uani 1 1 d . . .
H21B H 0.7505 0.3927 0.1303 0.055 Uiso 1 1 calc R . .
C22B C 0.82540(9) 0.45497(15) 0.18614(7) 0.0369(5) Uani 1 1 d . A .
C23B C 0.86877(10) 0.39377(16) 0.17654(9) 0.0435(5) Uani 1 1 d . . .
C24B C 0.8593(6) 0.4056(7) 0.1218(5) 0.109(2) Uani 0.382(3) 1 d P A 1
H24D H 0.8193 0.3880 0.0976 0.164 Uiso 0.382(3) 1 calc PR A 1
H24E H 0.8861 0.3641 0.1154 0.164 Uiso 0.382(3) 1 calc PR A 1
H24F H 0.8662 0.4727 0.1158 0.164 Uiso 0.382(3) 1 calc PR A 1
C25B C 0.9334(4) 0.4228(7) 0.2155(3) 0.0792(14) Uani 0.382(3) 1 d P A 1
H25D H 0.9337 0.4858 0.2310 0.119 Uiso 0.382(3) 1 calc PR A 1
H25E H 0.9564 0.4257 0.1959 0.119 Uiso 0.382(3) 1 calc PR A 1
H25F H 0.9501 0.3748 0.2437 0.119 Uiso 0.382(3) 1 calc PR A 1
C26B C 0.8630(4) 0.2926(6) 0.1914(4) 0.0891(16) Uani 0.382(3) 1 d P A 1
H26D H 0.8237 0.2692 0.1687 0.134 Uiso 0.382(3) 1 calc PR A 1
H26E H 0.8702 0.2905 0.2285 0.134 Uiso 0.382(3) 1 calc PR A 1
H26F H 0.8913 0.2518 0.1867 0.134 Uiso 0.382(3) 1 calc PR A 1
C24' C 0.8962(3) 0.4563(4) 0.1497(3) 0.109(2) Uani 0.618(3) 1 d P A 2
H24G H 0.8682 0.4671 0.1127 0.164 Uiso 0.618(3) 1 calc PR A 2
H24H H 0.9305 0.4238 0.1510 0.164 Uiso 0.618(3) 1 calc PR A 2
H24I H 0.9077 0.5181 0.1681 0.164 Uiso 0.618(3) 1 calc PR A 2
C25' C 0.9128(2) 0.3521(4) 0.2284(2) 0.0792(14) Uani 0.618(3) 1 d P A 2
H25G H 0.8958 0.2969 0.2379 0.119 Uiso 0.618(3) 1 calc PR A 2
H25H H 0.9240 0.4011 0.2562 0.119 Uiso 0.618(3) 1 calc PR A 2
H25I H 0.9471 0.3313 0.2249 0.119 Uiso 0.618(3) 1 calc PR A 2
C26' C 0.8397(2) 0.3064(4) 0.1399(3) 0.0891(16) Uani 0.618(3) 1 d P A 2
H26G H 0.7977 0.3163 0.1213 0.134 Uiso 0.618(3) 1 calc PR A 2
H26H H 0.8482 0.2478 0.1612 0.134 Uiso 0.618(3) 1 calc PR A 2
H26I H 0.8549 0.3001 0.1140 0.134 Uiso 0.618(3) 1 calc PR A 2
H1A H 0.5109(13) 0.660(2) 0.0867(12) 0.080(9) Uiso 1 1 d . . .
H1B H 0.8967(14) 0.610(2) 0.2294(13) 0.093(11) Uiso 1 1 d . . .
H2A H 0.6552(12) 0.757(2) 0.0323(11) 0.071(8) Uiso 1 1 d . . .
H2B H 0.8377(15) 0.748(3) 0.3492(13) 0.098(12) Uiso 1 1 d . . .

loop_
_atom_site_aniso_label
_atom_site_aniso_U_11
_atom_site_aniso_U_22
_atom_site_aniso_U_33
_atom_site_aniso_U_23
_atom_site_aniso_U_13
_atom_site_aniso_U_12
O1A 0.0245(7) 0.0350(8) 0.0415(8) 0.0013(6) 0.0139(6) 0.0013(6)
O2A 0.0344(8) 0.0428(8) 0.0259(7) -0.0018(6) 0.0140(6) -0.0062(6)
N1A 0.0269(8) 0.0283(8) 0.0235(7) 0.0010(6) 0.0108(6) -0.0016(6)
N2A 0.0222(8) 0.0292(8) 0.0263(8) 0.0001(6) 0.0075(6) -0.0014(6)
C1A 0.0290(10) 0.0251(9) 0.0208(8) 0.0036(7) 0.0109(8) 0.0008(7)
C2A 0.0278(10) 0.0265(9) 0.0223(8) 0.0029(7) 0.0103(8) 0.0017(8)
C3A 0.0269(10) 0.0293(10) 0.0271(9) 0.0050(8) 0.0111(8) 0.0027(8)
C4A 0.0357(11) 0.0319(11) 0.0357(10) 0.0025(8) 0.0200(9) 0.0077(9)
C5A 0.0454(12) 0.0276(10) 0.0332(10) -0.0020(8) 0.0215(9) 0.0020(9)
C6A 0.0383(11) 0.0250(10) 0.0263(9) 0.0005(7) 0.0151(8) -0.0019(8)
C7A 0.0470(12) 0.0325(11) 0.0311(10) -0.0082(8) 0.0186(9) -0.0096(9)
C8A 0.0343(11) 0.0373(11) 0.0318(10) -0.0054(8) 0.0128(9) -0.0107(9)
C9A 0.0297(10) 0.0302(10) 0.0238(9) 0.0037(8) 0.0089(8) -0.0026(8)
C10A 0.0278(10) 0.0338(11) 0.0312(10) 0.0012(8) 0.0131(8) -0.0029(8)
C11A 0.0298(11) 0.0549(14) 0.0478(13) -0.0044(11) 0.0135(10) -0.0047(10)
C12A 0.0398(12) 0.0419(12) 0.0416(11) 0.0062(9) 0.0241(10) 0.0017(9)
C13A 0.0346(11) 0.0382(11) 0.0396(11) 0.0037(9) 0.0192(9) 0.0018(9)
C14A 0.0167(9) 0.0318(10) 0.0250(9) -0.0021(7) 0.0041(7) 0.0002(7)
C15A 0.0188(9) 0.0301(10) 0.0229(9) -0.0026(7) 0.0043(7) 0.0004(7)
C16A 0.0216(9) 0.0370(11) 0.0245(9) -0.0020(8) 0.0072(8) -0.0017(8)
C17A 0.0268(10) 0.0491(13) 0.0263(9) -0.0095(9) 0.0101(8) -0.0018(9)
C18A 0.0272(10) 0.0383(12) 0.0360(10) -0.0147(9) 0.0093(9) -0.0011(9)
C19A 0.0194(9) 0.0323(11) 0.0333(10) -0.0055(8) 0.0053(8) 0.0004(8)
C20A 0.0288(10) 0.0285(11) 0.0450(12) -0.0070(9) 0.0104(9) 0.0000(8)
C21A 0.0326(11) 0.0275(10) 0.0482(12) 0.0032(9) 0.0141(10) -0.0007(8)
C22A 0.0215(9) 0.0312(11) 0.0327(10) 0.0033(8) 0.0064(8) -0.0008(8)
C23A 0.0359(11) 0.0391(12) 0.0326(10) 0.0046(9) 0.0127(9) -0.0068(9)
C24A 0.082(2) 0.099(2) 0.0466(15) 0.0194(16) 0.0205(15) 0.0197(18)
C25A 0.0691(19) 0.114(3) 0.0596(17) -0.0165(17) 0.0394(15) -0.0365(18)
C26A 0.104(2) 0.0625(17) 0.0614(16) -0.0041(13) 0.0586(17) -0.0129(16)
O1B 0.0361(8) 0.0581(10) 0.0319(7) 0.0013(7) 0.0177(7) -0.0096(7)
O2B 0.0488(10) 0.0526(10) 0.0475(10) -0.0003(8) 0.0169(8) 0.0216(8)
N1B 0.0273(8) 0.0274(8) 0.0301(8) -0.0011(6) 0.0123(7) -0.0001(7)
N2B 0.0303(9) 0.0378(9) 0.0254(8) 0.0041(7) 0.0119(7) -0.0018(7)
C1B 0.0270(10) 0.0233(9) 0.0303(9) -0.0007(7) 0.0126(8) 0.0007(7)
C2B 0.0267(10) 0.0249(10) 0.0310(10) 0.0020(8) 0.0119(8) 0.0017(8)
C3B 0.0328(10) 0.0317(10) 0.0309(10) 0.0012(8) 0.0153(9) -0.0019(8)
C4B 0.0288(10) 0.0384(11) 0.0420(11) -0.0034(9) 0.0196(9) -0.0021(9)
C5B 0.0241(10) 0.0380(11) 0.0378(11) -0.0052(9) 0.0107(9) -0.0006(8)
C6B 0.0273(10) 0.0270(10) 0.0324(10) -0.0037(8) 0.0108(8) -0.0001(8)
C7B 0.0272(10) 0.0350(11) 0.0302(10) -0.0032(8) 0.0060(8) 0.0019(8)
C8B 0.0361(11) 0.0354(11) 0.0263(9) -0.0022(8) 0.0102(9) 0.0000(9)
C9B 0.0339(10) 0.0255(10) 0.0302(10) -0.0033(8) 0.0138(8) -0.0014(8)
C10B 0.0363(11) 0.0410(12) 0.0338(10) -0.0059(9) 0.0186(9) -0.0058(9)
C11B 0.0566(15) 0.0568(15) 0.0563(14) 0.0067(12) 0.0327(13) -0.0071(12)
C12B 0.0509(14) 0.0630(16) 0.0590(15) -0.0255(12) 0.0348(12) -0.0133(12)
C13B 0.0364(12) 0.0689(16) 0.0455(13) -0.0086(11) 0.0238(10) -0.0050(11)
C14B 0.0284(10) 0.0369(11) 0.0262(9) 0.0110(8) 0.0124(8) -0.0011(8)
C15B 0.0266(10) 0.0362(11) 0.0278(9) 0.0091(8) 0.0123(8) 0.0024(8)
C16B 0.0365(11) 0.0409(12) 0.0346(11) 0.0110(9) 0.0166(9) 0.0098(9)
C17B 0.0326(12) 0.0551(14) 0.0427(12) 0.0204(11) 0.0190(10) 0.0173(10)
C18B 0.0256(10) 0.0620(15) 0.0399(12) 0.0212(11) 0.0116(9) 0.0053(10)
C19B 0.0266(10) 0.0490(13) 0.0304(10) 0.0148(9) 0.0098(8) -0.0018(9)
C20B 0.0300(11) 0.0579(15) 0.0370(11) 0.0091(10) 0.0054(9) -0.0106(10)
C21B 0.0442(13) 0.0504(14) 0.0354(11) -0.0010(10) 0.0110(10) -0.0146(11)
C22B 0.0418(12) 0.0404(12) 0.0275(10) 0.0039(9) 0.0146(9) -0.0081(9)
C23B 0.0502(13) 0.0439(13) 0.0410(12) -0.0070(10) 0.0246(11) -0.0078(10)
C24B 0.159(7) 0.071(4) 0.179(7) 0.013(4) 0.148(6) 0.012(3)
C25B 0.072(3) 0.097(4) 0.071(3) -0.009(3) 0.034(2) 0.034(3)
C26B 0.074(3) 0.078(3) 0.117(4) -0.050(3) 0.044(3) -0.014(2)
C24' 0.159(7) 0.071(4) 0.179(7) 0.013(4) 0.148(6) 0.012(3)
C25' 0.072(3) 0.097(4) 0.071(3) -0.009(3) 0.034(2) 0.034(3)
C26' 0.074(3) 0.078(3) 0.117(4) -0.050(3) 0.044(3) -0.014(2)

loop_
_atom_type_symbol
_atom_type_description
_atom_type_scat_dispersion_real
_atom_type_scat_dispersion_imag
_atom_type_scat_source
C C 0.0033 0.0016 'International Tables Vol C Tables 4.2.6.8 and 6.1.1.4'
H H 0.0000 0.0000 'International Tables Vol C Tables 4.2.6.8 and 6.1.1.4'
N N 0.0061 0.0033 'International Tables Vol C Tables 4.2.6.8 and 6.1.1.4'
O O 0.0106 0.0060 'International Tables Vol C Tables 4.2.6.8 and 6.1.1.4'

loop_
_geom_angle_atom_site_label_1
_geom_angle_atom_site_label_2
_geom_angle_atom_site_label_3
_geom_angle
C3A O1A H1A 105.1(18)
C16A O2A H2A 101.4(16)
C9A N1A C1A 120.45(15)
C22A N2A C14A 120.24(16)
N1A C1A C6A 120.63(16)
N1A C1A C2A 118.41(15)
C6A C1A C2A 120.97(16)
C3A C2A C1A 116.61(16)
C3A C2A C15A 121.73(16)
C1A C2A C15A 121.54(15)
O1A C3A C2A 122.24(17)
O1A C3A C4A 115.52(16)
C2A C3A C4A 122.23(17)
C5A C4A C3A 120.80(17)
C5A C4A H4AA 119.6
C3A C4A H4AA 119.6
C4A C5A C6A 120.05(18)
C4A C5A H5AA 120.0
C6A C5A H5AA 120.0
C7A C6A C5A 123.59(17)
C7A C6A C1A 117.36(17)
C5A C6A C1A 119.04(17)
C8A C7A C6A 120.44(18)
C8A C7A H7AA 119.8
C6A C7A H7AA 119.8
C7A C8A C9A 119.49(18)
C7A C8A H8AA 120.3
C9A C8A H8AA 120.3
N1A C9A C8A 121.14(17)
N1A C9A C10A 115.97(16)
C8A C9A C10A 122.76(17)
C9A C10A C11A 112.34(16)
C9A C10A C13A 110.25(15)
C11A C10A C13A 108.43(17)
C9A C10A C12A 107.43(15)
C11A C10A C12A 108.39(16)
C13A C10A C12A 109.96(16)
C10A C11A H11A 109.5
C10A C11A H11B 109.5
H11A C11A H11B 109.5
C10A C11A H11C 109.5
H11A C11A H11C 109.5
H11B C11A H11C 109.5
C10A C12A H12A 109.5
C10A C12A H12B 109.5
H12A C12A H12B 109.5
C10A C12A H12C 109.5
H12A C12A H12C 109.5
H12B C12A H12C 109.5
C10A C13A H13A 109.5
C10A C13A H13B 109.5
H13A C13A H13B 109.5
C10A C13A H13C 109.5
H13A C13A H13C 109.5
H13B C13A H13C 109.5
N2A C14A C19A 120.92(17)
N2A C14A C15A 117.61(16)
C19A C14A C15A 121.46(16)
C16A C15A C14A 116.79(16)
C16A C15A C2A 122.98(16)
C14A C15A C2A 120.21(15)
O2A C16A C15A 122.00(16)
O2A C16A C17A 116.29(16)
C15A C16A C17A 121.70(17)
C18A C17A C16A 121.10(17)
C18A C17A H17A 119.5
C16A C17A H17A 119.5
C17A C18A C19A 120.15(17)
C17A C18A H18A 119.9
C19A C18A H18A 119.9
C20A C19A C18A 123.89(18)
C20A C19A C14A 117.41(17)
C18A C19A C14A 118.70(17)
C21A C20A C19A 120.31(18)
C21A C20A H20A 119.8
C19A C20A H20A 119.8
C20A C21A C22A 119.59(18)
C20A C21A H21A 120.2
C22A C21A H21A 120.2
N2A C22A C21A 121.46(17)
N2A C22A C23A 117.18(17)
C21A C22A C23A 121.35(17)
C25A C23A C26A 110.2(2)
C25A C23A C22A 109.90(17)
C26A C23A C22A 111.88(17)
C25A C23A C24A 109.8(2)
C26A C23A C24A 108.3(2)
C22A C23A C24A 106.71(18)
C23A C24A H24A 109.5
C23A C24A H24B 109.5
H24A C24A H24B 109.5
C23A C24A H24C 109.5
H24A C24A H24C 109.5
H24B C24A H24C 109.5
C23A C25A H25A 109.5
C23A C25A H25B 109.5
H25A C25A H25B 109.5
C23A C25A H25C 109.5
H25A C25A H25C 109.5
H25B C25A H25C 109.5
C23A C26A H26A 109.5
C23A C26A H26B 109.5
H26A C26A H26B 109.5
C23A C26A H26C 109.5
H26A C26A H26C 109.5
H26B C26A H26C 109.5
C3B O1B H1B 102.3(19)
C16B O2B H2B 104(2)
C9B N1B C1B 120.03(16)
C22B N2B C14B 120.45(17)
N1B C1B C6B 121.12(16)
N1B C1B C2B 118.36(16)
C6B C1B C2B 120.52(16)
C3B C2B C1B 117.03(17)
C3B C2B C15B 122.13(16)
C1B C2B C15B 120.83(16)
O1B C3B C2B 122.00(17)
O1B C3B C4B 115.91(17)
C2B C3B C4B 122.08(17)
C5B C4B C3B 120.72(18)
C5B C4B H4BA 119.6
C3B C4B H4BA 119.6
C4B C5B C6B 120.11(18)
C4B C5B H5BA 119.9
C6B C5B H5BA 119.9
C7B C6B C5B 123.40(17)
C7B C6B C1B 117.24(17)
C5B C6B C1B 119.36(17)
C8B C7B C6B 120.44(18)
C8B C7B H7BA 119.8
C6B C7B H7BA 119.8
C7B C8B C9B 119.37(18)
C7B C8B H8BA 120.3
C9B C8B H8BA 120.3
N1B C9B C8B 121.66(17)
N1B C9B C10B 118.12(17)
C8B C9B C10B 120.21(17)
C13B C10B C9B 111.75(16)
C13B C10B C12B 108.40(18)
C9B C10B C12B 109.02(16)
C13B C10B C11B 109.00(18)
C9B C10B C11B 108.53(17)
C12B C10B C11B 110.13(18)
C10B C11B H11D 109.5
C10B C11B H11E 109.5
H11D C11B H11E 109.5
C10B C11B H11F 109.5
H11D C11B H11F 109.5
H11E C11B H11F 109.5
C10B C12B H12D 109.5
C10B C12B H12E 109.5
H12D C12B H12E 109.5
C10B C12B H12F 109.5
H12D C12B H12F 109.5
H12E C12B H12F 109.5
C10B C13B H13D 109.5
C10B C13B H13E 109.5
H13D C13B H13E 109.5
C10B C13B H13F 109.5
H13D C13B H13F 109.5
H13E C13B H13F 109.5
N2B C14B C19B 120.55(18)
N2B C14B C15B 118.54(16)
C19B C14B C15B 120.91(18)
C16B C15B C14B 116.63(17)
C16B C15B C2B 121.28(18)
C14B C15B C2B 122.08(17)
O2B C16B C15B 123.02(18)
O2B C16B C17B 114.97(19)
C15B C16B C17B 122.0(2)
C18B C17B C16B 121.0(2)
C18B C17B H17B 119.5
C16B C17B H17B 119.5
C17B C18B C19B 119.89(19)
C17B C18B H18B 120.1
C19B C18B H18B 120.1
C20B C19B C18B 123.26(19)
C20B C19B C14B 117.4(2)
C18B C19B C14B 119.3(2)
C21B C20B C19B 120.7(2)
C21B C20B H20B 119.6
C19B C20B H20B 119.6
C20B C21B C22B 119.5(2)
C20B C21B H21B 120.3
C22B C21B H21B 120.3
N2B C22B C21B 121.2(2)
N2B C22B C23B 117.34(18)
C21B C22B C23B 121.46(19)
C24B C23B C26B 114.4(6)
C24B C23B C25' 140.0(5)
C26B C23B C25' 59.5(4)
C24B C23B C24' 45.7(5)
C26B C23B C24' 143.6(4)
C25' C23B C24' 112.9(4)
C24B C23B C22B 109.8(4)
C26B C23B C22B 107.5(4)
C25' C23B C22B 109.4(2)
C24' C23B C22B 108.3(3)
C24B C23B C26' 65.3(5)
C26B C23B C26' 51.1(4)
C25' C23B C26' 105.9(4)
C24' C23B C26' 107.9(4)
C22B C23B C26' 112.5(2)
C24B C23B C25B 109.2(6)
C26B C23B C25B 104.6(5)
C25' C23B C25B 47.6(4)
C24' C23B C25B 67.7(5)
C22B C23B C25B 111.2(3)
C26' C23B C25B 134.8(4)
C23B C24B H24D 109.5
C23B C24B H24E 109.5
H24D C24B H24E 109.5
C23B C24B H24F 109.5
H24D C24B H24F 109.5
H24E C24B H24F 109.5
C23B C25B H25D 109.5
C23B C25B H25E 109.5
H25D C25B H25E 109.5
C23B C25B H25F 109.5
H25D C25B H25F 109.5
H25E C25B H25F 109.5
C23B C26B H26D 109.5
C23B C26B H26E 109.5
H26D C26B H26E 109.5
C23B C26B H26F 109.5
H26D C26B H26F 109.5
H26E C26B H26F 109.5
C23B C24' H24G 109.5
C23B C24' H24H 109.5
H24G C24' H24H 109.5
C23B C24' H24I 109.5
H24G C24' H24I 109.5
H24H C24' H24I 109.5
C23B C25' H25G 109.5
C23B C25' H25H 109.5
H25G C25' H25H 109.5
C23B C25' H25I 109.5
H25G C25' H25I 109.5
H25H C25' H25I 109.5
C23B C26' H26G 109.5
C23B C26' H26H 109.5
H26G C26' H26H 109.5
C23B C26' H26I 109.5
H26G C26' H26I 109.5
H26H C26' H26I 109.5

loop_
_geom_bond_atom_site_label_1
_geom_bond_atom_site_label_2
_geom_bond_distance
O1A C3A 1.372(2)
O1A H1A 0.93(3)
O2A C16A 1.366(2)
O2A H2A 0.97(3)
N1A C9A 1.329(2)
N1A C1A 1.368(2)
N2A C22A 1.323(2)
N2A C14A 1.371(2)
C1A C6A 1.419(2)
C1A C2A 1.432(3)
C2A C3A 1.389(2)
C2A C15A 1.501(2)
C3A C4A 1.408(3)
C4A C5A 1.356(3)
C4A H4AA 0.9500
C5A C6A 1.414(3)
C5A H5AA 0.9500
C6A C7A 1.406(3)
C7A C8A 1.363(3)
C7A H7AA 0.9500
C8A C9A 1.407(3)
C8A H8AA 0.9500
C9A C10A 1.529(3)
C10A C11A 1.529(3)
C10A C13A 1.535(3)
C10A C12A 1.536(3)
C11A H11A 0.9800
C11A H11B 0.9800
C11A H11C 0.9800
C12A H12A 0.9800
C12A H12B 0.9800
C12A H12C 0.9800
C13A H13A 0.9800
C13A H13B 0.9800
C13A H13C 0.9800
C14A C19A 1.419(3)
C14A C15A 1.431(3)
C15A C16A 1.389(2)
C16A C17A 1.412(3)
C17A C18A 1.360(3)
C17A H17A 0.9500
C18A C19A 1.412(3)
C18A H18A 0.9500
C19A C20A 1.411(3)
C20A C21A 1.358(3)
C20A H20A 0.9500
C21A C22A 1.413(3)
C21A H21A 0.9500
C22A C23A 1.529(3)
C23A C25A 1.512(3)
C23A C26A 1.514(3)
C23A C24A 1.530(3)
C24A H24A 0.9800
C24A H24B 0.9800
C24A H24C 0.9800
C25A H25A 0.9800
C25A H25B 0.9800
C25A H25C 0.9800
C26A H26A 0.9800
C26A H26B 0.9800
C26A H26C 0.9800
O1B C3B 1.362(2)
O1B H1B 0.96(3)
O2B C16B 1.359(3)
O2B H2B 0.84(3)
N1B C9B 1.323(2)
N1B C1B 1.370(2)
N2B C22B 1.331(3)
N2B C14B 1.370(2)
C1B C6B 1.423(3)
C1B C2B 1.434(3)
C2B C3B 1.388(3)
C2B C15B 1.505(3)
C3B C4B 1.412(3)
C4B C5B 1.357(3)
C4B H4BA 0.9500
C5B C6B 1.412(3)
C5B H5BA 0.9500
C6B C7B 1.408(3)
C7B C8B 1.361(3)
C7B H7BA 0.9500
C8B C9B 1.414(3)
C8B H8BA 0.9500
C9B C10B 1.530(3)
C10B C13B 1.520(3)
C10B C12B 1.533(3)
C10B C11B 1.538(3)
C11B H11D 0.9800
C11B H11E 0.9800
C11B H11F 0.9800
C12B H12D 0.9800
C12B H12E 0.9800
C12B H12F 0.9800
C13B H13D 0.9800
C13B H13E 0.9800
C13B H13F 0.9800
C14B C19B 1.419(3)
C14B C15B 1.434(3)
C15B C16B 1.389(3)
C16B C17B 1.414(3)
C17B C18B 1.355(3)
C17B H17B 0.9500
C18B C19B 1.411(3)
C18B H18B 0.9500
C19B C20B 1.409(3)
C20B C21B 1.354(3)
C20B H20B 0.9500
C21B C22B 1.410(3)
C21B H21B 0.9500
C22B C23B 1.527(3)
C23B C24B 1.465(11)
C23B C26B 1.497(10)
C23B C25' 1.511(5)
C23B C24' 1.525(6)
C23B C26' 1.556(5)
C23B C25B 1.584(9)
C24B H24D 0.9800
C24B H24E 0.9800
C24B H24F 0.9800
C25B H25D 0.9800
C25B H25E 0.9800
C25B H25F 0.9800
C26B H26D 0.9800
C26B H26E 0.9800
C26B H26F 0.9800
C24' H24G 0.9800
C24' H24H 0.9800
C24' H24I 0.9800
C25' H25G 0.9800
C25' H25H 0.9800
C25' H25I 0.9800
C26' H26G 0.9800
C26' H26H 0.9800
C26' H26I 0.9800

loop_
_geom_hbond_atom_site_label_D
_geom_hbond_atom_site_label_H
_geom_hbond_atom_site_label_A
_geom_hbond_distance_DH
_geom_hbond_distance_HA
_geom_hbond_distance_DA
_geom_hbond_angle_DHA
O1A H1A N2A 0.93(3) 1.83(3) 2.677(2) 151(3)
O1B H1B N2B 0.96(3) 1.74(3) 2.669(2) 162(3)
O2A H2A N1A 0.97(3) 1.70(3) 2.6441(19) 163(2)
O2B H2B N1B 0.84(3) 1.94(4) 2.726(2) 155(3)
